data_2239911
loop_
_publ_author_name
'Jassas, Rabab Sharaf'
'Asiri, Abdullah M.'
'Arshad, Muhammad Nadeem'
'Zayed, Mohie E. M.'
'Mustafa, Ghulam'

_publ_section_title
;
 Crystal Structure of 1-benzoyl-3-(4-fluorophenyl)thiourea
;
_journal_issue 9
_journal_name_full 'Acta Crystallographica Section E'
_journal_page_first o1023
_journal_page_last o1024
_journal_paper_doi 10.1107/S1600536814018376
_journal_volume 70
_journal_year 2014
_chemical_formula_iupac 'C14 H11 F N2 O S'
_chemical_formula_moiety 'C14 H11 F N2 O S'
_chemical_formula_sum 'C14 H11 F N2 O S'
_chemical_formula_weight 274.31
_chemical_name_common
;
1-Benzoyl-3-(4-fluorophenyl)thiourea
;
_chemical_name_systematic
;
1-Benzoyl-3-(4-fluorophenyl)thiourea
;
_space_group_IT_number 2
_symmetry_cell_setting triclinic
_symmetry_space_group_name_Hall '-P 1'
_symmetry_space_group_name_H-M 'P -1'
_atom_sites_solution_hydrogens geom
_atom_sites_solution_primary direct
_atom_sites_solution_secondary difmap
_audit_creation_method SHELXL-97
_cell_angle_alpha 110.646(3)
_cell_angle_beta 100.708(3)
_cell_angle_gamma 102.762(3)
_cell_formula_units_Z 4
_cell_length_a 9.6265(4)
_cell_length_b 11.1329(4)
_cell_length_c 13.8252(5)
_cell_measurement_temperature 296(2)
_cell_volume 1294.58(10)
_computing_cell_refinement 'CrysAlis PRO (Agilent, 2012)'
_computing_data_collection 'CrysAlis PRO (Agilent, 2012)'
_computing_data_reduction 'CrysAlis PRO (Agilent, 2012)'
_computing_molecular_graphics 'PLATON (Spek, 2009)'
_computing_publication_material
;
WinGX (Farrugia, 2012) and X-SEED (Barbour, 2001)
;
_computing_structure_refinement 'SHELXL97 (Sheldrick, 2008)'
_computing_structure_solution 'SHELXS97 (Sheldrick, 2008)'
_diffrn_ambient_temperature 296(2)
_diffrn_measured_fraction_theta_full 0.999
_diffrn_measured_fraction_theta_max 0.985
_diffrn_measurement_device_type 'Agilent SuperNova, Dual, Cu at zero, Atlas, CCD'
_diffrn_measurement_method '\w scans'
_diffrn_radiation_monochromator mirror
_diffrn_radiation_source 'SuperNova (Cu) X-ray Source'
_diffrn_radiation_type CuK\a
_diffrn_radiation_wavelength 1.54184
_diffrn_reflns_av_R_equivalents 0.0146
_diffrn_reflns_av_sigmaI/netI 0.0145
_diffrn_reflns_limit_h_max 11
_diffrn_reflns_limit_h_min -12
_diffrn_reflns_limit_k_max 12
_diffrn_reflns_limit_k_min -13
_diffrn_reflns_limit_l_max 17
_diffrn_reflns_limit_l_min -11
_diffrn_reflns_number 11636
_diffrn_reflns_theta_full 68.50
_diffrn_reflns_theta_max 76.51
_diffrn_reflns_theta_min 4.43
_diffrn_standards_number 0
_exptl_absorpt_coefficient_mu 2.281
_exptl_absorpt_correction_T_max 1.00000
_exptl_absorpt_correction_T_min 0.81659
_exptl_absorpt_correction_type multi-scan
_exptl_absorpt_process_details '(CrysAlis PRO; Agilent, 2012)'
_exptl_crystal_colour colorless
_exptl_crystal_density_diffrn 1.407
_exptl_crystal_density_method 'not measured'
_exptl_crystal_description block
_exptl_crystal_F_000 568
_exptl_crystal_size_max 0.36
_exptl_crystal_size_mid 0.28
_exptl_crystal_size_min 0.22
_refine_diff_density_max 0.200
_refine_diff_density_min -0.352
_refine_ls_extinction_method none
_refine_ls_goodness_of_fit_ref 1.027
_refine_ls_hydrogen_treatment mixed
_refine_ls_matrix_type full
_refine_ls_number_parameters 346
_refine_ls_number_reflns 5354
_refine_ls_number_restraints 0
_refine_ls_restrained_S_all 1.027
_refine_ls_R_factor_all 0.0402
_refine_ls_R_factor_gt 0.0357
_refine_ls_shift/su_max 0.001
_refine_ls_shift/su_mean 0.000
_refine_ls_structure_factor_coef Fsqd
_refine_ls_weighting_details 'calc w=1/[\s^2^(Fo^2^)+(0.0538P)^2^+0.2680P] where P=(Fo^2^+2Fc^2^)/3'
_refine_ls_weighting_scheme calc
_refine_ls_wR_factor_gt 0.0975
_refine_ls_wR_factor_ref 0.1020
_reflns_number_gt 4757
_reflns_number_total 5354
_reflns_threshold_expression I>2\s(I)
_cod_data_source_file hb7271sup1.cif
_cod_data_source_block I
_cod_original_cell_volume 1294.58(9)
_cod_original_sg_symbol_H-M 'P -1 '
_cod_database_code 2239911
_cod_database_fobs_code 2239911

loop_
_symmetry_equiv_pos_as_xyz
'x, y, z'
'-x, -y, -z'

loop_
_atom_site_type_symbol
_atom_site_label
_atom_site_fract_x
_atom_site_fract_y
_atom_site_fract_z
_atom_site_U_iso_or_equiv
_atom_site_adp_type
_atom_site_calc_flag
_atom_site_refinement_flags
_atom_site_occupancy
_atom_site_symmetry_multiplicity
S S1 0.10971(5) 0.71506(4) 0.58605(3) 0.05533(12) Uani d . 1 1
S S2 0.99550(5) 1.23786(4) 0.68544(4) 0.06368(14) Uani d . 1 1
F F1 0.42593(15) 0.61882(14) 1.00154(8) 0.0807(3) Uani d . 1 1
F F2 1.30145(16) 1.00061(14) 1.00287(10) 0.0960(4) Uani d . 1 1
O O1 0.30327(17) 0.41067(15) 0.38650(9) 0.0768(4) Uani d . 1 1
O O2 0.67259(14) 0.81808(11) 0.48289(10) 0.0626(3) Uani d . 1 1
N N1 0.28430(16) 0.55698(14) 0.57813(10) 0.0533(3) Uani d . 1 1
N N2 0.17580(15) 0.56414(13) 0.41761(9) 0.0483(3) Uani d . 1 1
N N3 0.91440(14) 0.97471(12) 0.64274(10) 0.0513(3) Uani d . 1 1
N N4 0.78454(14) 1.03902(13) 0.52148(10) 0.0504(3) Uani d . 1 1
C C1 0.19583(17) 0.60743(14) 0.52881(11) 0.0454(3) Uani d . 1 1
C C2 0.31803(16) 0.57760(15) 0.68871(11) 0.0456(3) Uani d . 1 1
C C3 0.3556(2) 0.70415(16) 0.77249(13) 0.0559(4) Uani d . 1 1
H H3A 0.3568 0.7797 0.7578 0.067 Uiso calc R 1 1
C C4 0.39115(19) 0.71680(17) 0.87823(12) 0.0586(4) Uani d . 1 1
H H4A 0.4153 0.8006 0.9354 0.070 Uiso calc R 1 1
C C5 0.39026(18) 0.60464(18) 0.89724(12) 0.0543(4) Uani d . 1 1
C C6 0.3546(2) 0.47939(18) 0.81661(14) 0.0583(4) Uani d . 1 1
H H6 0.3548 0.4046 0.8321 0.070 Uiso calc R 1 1
C C7 0.31813(18) 0.46637(16) 0.71082(12) 0.0526(3) Uani d . 1 1
H H7 0.2935 0.3819 0.6544 0.063 Uiso calc R 1 1
C C8 0.22178(18) 0.46495(16) 0.35187(12) 0.0505(3) Uani d . 1 1
C C9 0.16680(16) 0.42877(14) 0.23398(11) 0.0438(3) Uani d . 1 1
C C10 0.02856(17) 0.43219(15) 0.18570(12) 0.0475(3) Uani d . 1 1
H H10 -0.0331 0.4603 0.2274 0.057 Uiso calc R 1 1
C C11 -0.01708(19) 0.39336(17) 0.07491(13) 0.0549(4) Uani d . 1 1
H H11 -0.1100 0.3949 0.0423 0.066 Uiso calc R 1 1
C C12 0.0745(2) 0.35248(17) 0.01270(12) 0.0571(4) Uani d . 1 1
H H12 0.0438 0.3275 -0.0614 0.069 Uiso calc R 1 1
C C13 0.2114(2) 0.34884(18) 0.06075(13) 0.0585(4) Uani d . 1 1
H H13 0.2733 0.3216 0.0189 0.070 Uiso calc R 1 1
C C14 0.25746(18) 0.38540(16) 0.17091(12) 0.0524(3) Uani d . 1 1
H H14 0.3491 0.3809 0.2027 0.063 Uiso calc R 1 1
C C15 0.89789(16) 1.07566(15) 0.61595(12) 0.0466(3) Uani d . 1 1
C C16 1.01650(17) 0.98710(14) 0.73730(12) 0.0470(3) Uani d . 1 1
C C17 1.16625(18) 1.05699(17) 0.76648(13) 0.0541(4) Uani d . 1 1
H H17 1.2019 1.1011 0.7259 0.065 Uiso calc R 1 1
C C18 1.2625(2) 1.06121(19) 0.85570(15) 0.0637(4) Uani d . 1 1
H H18 1.3633 1.1082 0.8761 0.076 Uiso calc R 1 1
C C19 1.2071(2) 0.99480(18) 0.91389(14) 0.0635(4) Uani d . 1 1
C C20 1.0604(2) 0.92345(18) 0.88583(16) 0.0668(5) Uani d . 1 1
H H20 1.0258 0.8785 0.9262 0.080 Uiso calc R 1 1
C C21 0.9641(2) 0.91938(16) 0.79610(15) 0.0584(4) Uani d . 1 1
H H21 0.8638 0.8708 0.7754 0.070 Uiso calc R 1 1
C C22 0.67355(17) 0.91742(15) 0.46324(12) 0.0482(3) Uani d . 1 1
C C23 0.55378(16) 0.91245(15) 0.37529(12) 0.0475(3) Uani d . 1 1
C C24 0.53131(18) 1.02572(19) 0.36376(15) 0.0609(4) Uani d . 1 1
H H24 0.5928 1.1114 0.4126 0.073 Uiso calc R 1 1
C C25 0.4163(2) 1.0108(2) 0.27875(18) 0.0735(5) Uani d . 1 1
H H25 0.4017 1.0869 0.2705 0.088 Uiso calc R 1 1
C C26 0.3241(2) 0.8846(2) 0.20673(16) 0.0721(5) Uani d . 1 1
H H26 0.2483 0.8755 0.1495 0.086 Uiso calc R 1 1
C C27 0.3438(2) 0.7719(2) 0.21907(15) 0.0713(5) Uani d . 1 1
H H27 0.2803 0.6866 0.1709 0.086 Uiso calc R 1 1
C C28 0.45776(19) 0.78475(18) 0.30293(14) 0.0610(4) Uani d . 1 1
H H28 0.4705 0.7082 0.3112 0.073 Uiso calc R 1 1
H H2 0.1172 0.6095 0.3842 0.073 Uiso d R 1 1
H H4 0.7819 1.1067 0.4974 0.073 Uiso d R 1 1
H H3 0.8390 0.8878 0.5964 0.073 Uiso d R 1 1
H H1 0.316(2) 0.497(2) 0.5386(17) 0.073 Uiso d . 1 1

loop_
_atom_site_aniso_label
_atom_site_aniso_U_11
_atom_site_aniso_U_22
_atom_site_aniso_U_33
_atom_site_aniso_U_12
_atom_site_aniso_U_13
_atom_site_aniso_U_23
S1 0.0705(3) 0.0524(2) 0.0459(2) 0.02927(18) 0.02121(17) 0.01513(16)
S2 0.0710(3) 0.0427(2) 0.0561(2) 0.00407(18) -0.00598(19) 0.01671(17)
F1 0.0990(8) 0.1050(9) 0.0398(5) 0.0368(7) 0.0174(5) 0.0300(5)
F2 0.1099(10) 0.0882(9) 0.0716(7) 0.0323(7) -0.0158(7) 0.0321(7)
O1 0.1027(10) 0.0990(10) 0.0416(6) 0.0699(9) 0.0178(6) 0.0220(6)
O2 0.0697(7) 0.0427(6) 0.0563(7) 0.0099(5) -0.0017(5) 0.0133(5)
N1 0.0669(8) 0.0583(8) 0.0355(6) 0.0310(7) 0.0137(6) 0.0137(5)
N2 0.0616(7) 0.0484(7) 0.0353(6) 0.0238(6) 0.0130(5) 0.0140(5)
N3 0.0537(7) 0.0411(6) 0.0465(7) 0.0127(5) 0.0024(5) 0.0112(5)
N4 0.0534(7) 0.0444(6) 0.0437(6) 0.0091(5) 0.0043(5) 0.0158(5)
C1 0.0529(8) 0.0406(7) 0.0372(7) 0.0126(6) 0.0117(6) 0.0118(5)
C2 0.0477(7) 0.0486(8) 0.0357(7) 0.0153(6) 0.0101(6) 0.0125(6)
C3 0.0672(10) 0.0456(8) 0.0446(8) 0.0137(7) 0.0086(7) 0.0131(6)
C4 0.0646(10) 0.0559(9) 0.0372(7) 0.0166(7) 0.0060(7) 0.0045(6)
C5 0.0535(8) 0.0705(10) 0.0363(7) 0.0190(7) 0.0121(6) 0.0194(7)
C6 0.0665(10) 0.0565(9) 0.0523(9) 0.0174(8) 0.0129(7) 0.0260(7)
C7 0.0610(9) 0.0454(8) 0.0419(7) 0.0172(7) 0.0091(6) 0.0098(6)
C8 0.0583(9) 0.0552(8) 0.0385(7) 0.0255(7) 0.0136(6) 0.0152(6)
C9 0.0513(7) 0.0404(7) 0.0373(7) 0.0153(6) 0.0124(6) 0.0130(5)
C10 0.0515(8) 0.0466(7) 0.0440(7) 0.0179(6) 0.0142(6) 0.0163(6)
C11 0.0580(9) 0.0562(9) 0.0472(8) 0.0172(7) 0.0067(7) 0.0220(7)
C12 0.0724(10) 0.0552(9) 0.0378(7) 0.0145(8) 0.0122(7) 0.0174(7)
C13 0.0662(10) 0.0641(10) 0.0443(8) 0.0213(8) 0.0246(7) 0.0162(7)
C14 0.0520(8) 0.0582(9) 0.0449(8) 0.0206(7) 0.0148(6) 0.0164(7)
C15 0.0488(7) 0.0439(7) 0.0411(7) 0.0128(6) 0.0100(6) 0.0130(6)
C16 0.0516(8) 0.0388(7) 0.0444(7) 0.0181(6) 0.0095(6) 0.0100(6)
C17 0.0512(8) 0.0591(9) 0.0493(8) 0.0194(7) 0.0151(7) 0.0177(7)
C18 0.0534(9) 0.0623(10) 0.0594(10) 0.0188(8) 0.0046(7) 0.0125(8)
C19 0.0767(11) 0.0530(9) 0.0506(9) 0.0284(8) -0.0005(8) 0.0143(7)
C20 0.0863(13) 0.0541(9) 0.0666(11) 0.0264(9) 0.0169(9) 0.0322(8)
C21 0.0587(9) 0.0454(8) 0.0697(10) 0.0152(7) 0.0107(8) 0.0268(7)
C22 0.0510(8) 0.0445(7) 0.0404(7) 0.0131(6) 0.0115(6) 0.0096(6)
C23 0.0444(7) 0.0531(8) 0.0406(7) 0.0131(6) 0.0142(6) 0.0143(6)
C24 0.0480(8) 0.0605(10) 0.0698(11) 0.0093(7) 0.0105(7) 0.0298(8)
C25 0.0551(10) 0.0889(14) 0.0904(14) 0.0205(9) 0.0156(9) 0.0564(12)
C26 0.0524(9) 0.1022(15) 0.0569(10) 0.0162(10) 0.0074(8) 0.0364(10)
C27 0.0607(10) 0.0747(12) 0.0524(10) 0.0125(9) 0.0015(8) 0.0093(9)
C28 0.0578(9) 0.0569(9) 0.0507(9) 0.0143(7) 0.0055(7) 0.0093(7)

loop_
_atom_type_symbol
_atom_type_description
_atom_type_scat_dispersion_real
_atom_type_scat_dispersion_imag
_atom_type_scat_source
C C 0.0033 0.0016 'International Tables Vol C Tables 4.2.6.8 and 6.1.1.4'
H H 0.0000 0.0000 'International Tables Vol C Tables 4.2.6.8 and 6.1.1.4'
N N 0.0061 0.0033 'International Tables Vol C Tables 4.2.6.8 and 6.1.1.4'
O O 0.0492 0.0322 'International Tables Vol C Tables 4.2.6.8 and 6.1.1.4'
F F 0.0727 0.0534 'International Tables Vol C Tables 4.2.6.8 and 6.1.1.4'
S S 0.3331 0.5567 'International Tables Vol C Tables 4.2.6.8 and 6.1.1.4'

loop_
_geom_angle_atom_site_label_1
_geom_angle_atom_site_label_2
_geom_angle_atom_site_label_3
_geom_angle
C1 N1 C2 127.39(13)
C1 N1 H1 117.5(14)
C2 N1 H1 114.6(14)
C8 N2 C1 127.90(12)
C8 N2 H2 118.4
C1 N2 H2 113.6
C15 N3 C16 126.08(12)
C15 N3 H3 114.0
C16 N3 H3 119.4
C22 N4 C15 127.94(13)
C22 N4 H4 116.5
C15 N4 H4 115.5
N1 C1 N2 115.29(13)
N1 C1 S1 126.60(11)
N2 C1 S1 118.10(11)
C7 C2 C3 120.12(14)
C7 C2 N1 117.19(13)
C3 C2 N1 122.63(14)
C4 C3 C2 119.32(15)
C4 C3 H3A 120.3
C2 C3 H3A 120.3
C5 C4 C3 119.02(15)
C5 C4 H4A 120.5
C3 C4 H4A 120.5
F1 C5 C6 118.81(16)
F1 C5 C4 118.31(15)
C6 C5 C4 122.88(15)
C5 C6 C7 118.19(15)
C5 C6 H6 120.9
C7 C6 H6 120.9
C2 C7 C6 120.45(14)
C2 C7 H7 119.8
C6 C7 H7 119.8
O1 C8 N2 123.06(13)
O1 C8 C9 121.47(13)
N2 C8 C9 115.47(13)
C14 C9 C10 119.75(13)
C14 C9 C8 117.40(13)
C10 C9 C8 122.81(13)
C11 C10 C9 119.64(14)
C11 C10 H10 120.2
C9 C10 H10 120.2
C12 C11 C10 120.43(15)
C12 C11 H11 119.8
C10 C11 H11 119.8
C13 C12 C11 119.81(14)
C13 C12 H12 120.1
C11 C12 H12 120.1
C12 C13 C14 120.38(15)
C12 C13 H13 119.8
C14 C13 H13 119.8
C13 C14 C9 119.97(15)
C13 C14 H14 120.0
C9 C14 H14 120.0
N3 C15 N4 115.58(13)
N3 C15 S2 126.05(11)
N4 C15 S2 118.34(11)
C21 C16 C17 120.04(15)
C21 C16 N3 118.07(14)
C17 C16 N3 121.74(14)
C18 C17 C16 119.95(16)
C18 C17 H17 120.0
C16 C17 H17 120.0
C19 C18 C17 118.83(17)
C19 C18 H18 120.6
C17 C18 H18 120.6
F2 C19 C20 118.72(18)
F2 C19 C18 118.92(18)
C20 C19 C18 122.36(16)
C19 C20 C21 118.61(17)
C19 C20 H20 120.7
C21 C20 H20 120.7
C16 C21 C20 120.20(17)
C16 C21 H21 119.9
C20 C21 H21 119.9
O2 C22 N4 121.91(14)
O2 C22 C23 121.47(14)
N4 C22 C23 116.62(13)
C24 C23 C28 119.36(15)
C24 C23 C22 123.87(14)
C28 C23 C22 116.76(14)
C23 C24 C25 119.67(17)
C23 C24 H24 120.2
C25 C24 H24 120.2
C26 C25 C24 120.52(19)
C26 C25 H25 119.7
C24 C25 H25 119.7
C27 C26 C25 120.09(18)
C27 C26 H26 120.0
C25 C26 H26 120.0
C26 C27 C28 120.17(18)
C26 C27 H27 119.9
C28 C27 H27 119.9
C27 C28 C23 120.16(18)
C27 C28 H28 119.9
C23 C28 H28 119.9

loop_
_geom_bond_atom_site_label_1
_geom_bond_atom_site_label_2
_geom_bond_distance
S1 C1 1.6623(15)
S2 C15 1.6608(15)
F1 C5 1.3616(17)
F2 C19 1.3585(19)
O1 C8 1.2181(19)
O2 C22 1.2269(19)
N1 C1 1.3309(19)
N1 C2 1.4250(18)
N1 H1 0.86(2)
N2 C8 1.3781(19)
N2 C1 1.3998(18)
N2 H2 0.9905
N3 C15 1.3327(19)
N3 C16 1.4246(19)
N3 H3 0.9761
N4 C22 1.3767(19)
N4 C15 1.4004(19)
N4 H4 0.9287
C2 C7 1.376(2)
C2 C3 1.388(2)
C3 C4 1.386(2)
C3 H3A 0.9300
C4 C5 1.362(2)
C4 H4A 0.9300
C5 C6 1.362(2)
C6 C7 1.386(2)
C6 H6 0.9300
C7 H7 0.9300
C8 C9 1.4904(19)
C9 C14 1.388(2)
C9 C10 1.389(2)
C10 C11 1.388(2)
C10 H10 0.9300
C11 C12 1.381(2)
C11 H11 0.9300
C12 C13 1.377(2)
C12 H12 0.9300
C13 C14 1.383(2)
C13 H13 0.9300
C14 H14 0.9300
C16 C21 1.379(2)
C16 C17 1.383(2)
C17 C18 1.378(2)
C17 H17 0.9300
C18 C19 1.372(3)
C18 H18 0.9300
C19 C20 1.364(3)
C20 C21 1.384(2)
C20 H20 0.9300
C21 H21 0.9300
C22 C23 1.488(2)
C23 C24 1.383(2)
C23 C28 1.396(2)
C24 C25 1.390(3)
C24 H24 0.9300
C25 C26 1.374(3)
C25 H25 0.9300
C26 C27 1.372(3)
C26 H26 0.9300
C27 C28 1.382(2)
C27 H27 0.9300
C28 H28 0.9300

loop_
_geom_hbond_atom_site_label_D
_geom_hbond_atom_site_label_H
_geom_hbond_atom_site_label_A
_geom_hbond_site_symmetry_A
_geom_hbond_distance_DH
_geom_hbond_distance_HA
_geom_hbond_distance_DA
_geom_hbond_angle_DHA
N2 H2 S2 2_676 0.99 2.56 3.5433(13) 170.3
N4 H4 S1 2_676 0.93 2.74 3.5976(13) 154.2
N1 H1 O1 . 0.86(2) 1.95(2) 2.6408(17) 137.5(19)
N3 H3 O2 . 0.98 1.81 2.6307(17) 139.2

loop_
_geom_torsion_atom_site_label_1
_geom_torsion_atom_site_label_2
_geom_torsion_atom_site_label_3
_geom_torsion_atom_site_label_4
_geom_torsion
C2 N1 C1 N2 -176.44(14)
C2 N1 C1 S1 3.8(2)
C8 N2 C1 N1 8.3(2)
C8 N2 C1 S1 -171.98(13)
C1 N1 C2 C7 136.52(17)
C1 N1 C2 C3 -46.1(2)
C7 C2 C3 C4 -0.8(3)
N1 C2 C3 C4 -178.15(15)
C2 C3 C4 C5 0.9(3)
C3 C4 C5 F1 179.79(15)
C3 C4 C5 C6 -0.5(3)
F1 C5 C6 C7 179.82(15)
C4 C5 C6 C7 0.2(3)
C3 C2 C7 C6 0.4(2)
N1 C2 C7 C6 177.91(15)
C5 C6 C7 C2 -0.1(3)
C1 N2 C8 O1 -8.6(3)
C1 N2 C8 C9 172.24(14)
O1 C8 C9 C14 -29.9(2)
N2 C8 C9 C14 149.29(15)
O1 C8 C9 C10 147.74(18)
N2 C8 C9 C10 -33.1(2)
C14 C9 C10 C11 -0.6(2)
C8 C9 C10 C11 -178.13(14)
C9 C10 C11 C12 -0.5(2)
C10 C11 C12 C13 0.7(3)
C11 C12 C13 C14 0.3(3)
C12 C13 C14 C9 -1.4(3)
C10 C9 C14 C13 1.5(2)
C8 C9 C14 C13 179.19(15)
C16 N3 C15 N4 -176.80(14)
C16 N3 C15 S2 1.6(2)
C22 N4 C15 N3 11.7(2)
C22 N4 C15 S2 -166.79(13)
C15 N3 C16 C21 132.89(17)
C15 N3 C16 C17 -51.5(2)
C21 C16 C17 C18 -1.3(2)
N3 C16 C17 C18 -176.91(14)
C16 C17 C18 C19 0.3(3)
C17 C18 C19 F2 -178.97(16)
C17 C18 C19 C20 0.8(3)
F2 C19 C20 C21 179.03(16)
C18 C19 C20 C21 -0.7(3)
C17 C16 C21 C20 1.4(2)
N3 C16 C21 C20 177.13(15)
C19 C20 C21 C16 -0.4(3)
C15 N4 C22 O2 -8.8(3)
C15 N4 C22 C23 170.92(14)
O2 C22 C23 C24 165.86(16)
N4 C22 C23 C24 -13.8(2)
O2 C22 C23 C28 -12.5(2)
N4 C22 C23 C28 167.86(14)
C28 C23 C24 C25 -1.8(3)
C22 C23 C24 C25 179.94(16)
C23 C24 C25 C26 0.6(3)
C24 C25 C26 C27 0.8(3)
C25 C26 C27 C28 -1.0(3)
C26 C27 C28 C23 -0.3(3)
C24 C23 C28 C27 1.6(3)
C22 C23 C28 C27 -179.96(16)
